data_2011249
loop_
_publ_author_name
'Slouf, Miroslav'

_publ_section_title
;
 Bis(2-carboxyanilinium) sulfate monohydrate
;
_journal_issue 8
_journal_name_full 'Acta Crystallographica Section C'
_journal_page_first e353
_journal_page_last e353
_journal_paper_doi 10.1107/S010827010000915X
_journal_volume 56
_journal_year 2000
_chemical_formula_iupac '2C7 H8 O2 N1 1+, S O4 2-, H2 O'
_chemical_formula_moiety '2C7 H8 O2 N1 1+, S O4 2-, H2 O'
_chemical_formula_sum 'C14 H18 N2 O9 S'
_chemical_formula_weight 390.36
_chemical_name_common 'bis(2-carboxybenzeneammonium) sulfate monohydrate'
_chemical_name_systematic 'bis(anthranilium) sulfate monohydrate'
_space_group_IT_number 14
_symmetry_cell_setting monoclinic
_symmetry_space_group_name_Hall '-P 2ybc'
_symmetry_space_group_name_H-M 'P 1 21/c 1'
_audit_creation_method SHELXL-97
_cell_angle_alpha 90.00
_cell_angle_beta 97.559(3)
_cell_angle_gamma 90.00
_cell_formula_units_Z 4
_cell_length_a 11.0632(5)
_cell_length_b 15.8711(9)
_cell_length_c 9.9597(4)
_cell_measurement_reflns_used 7879
_cell_measurement_temperature 293(2)
_cell_measurement_theta_max 25.028
_cell_measurement_theta_min 1.018
_cell_volume 1733.58(14)
_computing_cell_refinement 'HKL SCALEPACK (Otwinowski & Minor, 1997)'
_computing_data_collection 'COLLECT (Nonius, 1999)'
_computing_data_reduction 'HKL DENZO and SCALEPACK (Otwinowski & Minor 1997)'
_computing_molecular_graphics 'PLATON (Spek, 1990)'
_computing_publication_material SHELXL97
_computing_structure_refinement 'SHELXL97 (Sheldrick, 1997)'
_computing_structure_solution 'SHELXS97 (Sheldrick, 1997)'
_diffrn_ambient_temperature 293(2)
_diffrn_detector_area_resol_mean .110
_diffrn_measured_fraction_theta_full .990
_diffrn_measured_fraction_theta_max .990
_diffrn_measurement_device_type 'Nonius KappaCCD'
_diffrn_measurement_method
;
CCD (rotation scans, rotation per image 2\%,
118 images collected using \w scans,
total scan length 242.0\% \w,
which corresponds to the half of Ewald sphere)
;
_diffrn_radiation_monochromator graphite
_diffrn_radiation_source 'fine-focus sealed tube'
_diffrn_radiation_type MoK\a
_diffrn_radiation_wavelength .71070
_diffrn_reflns_av_R_equivalents .0700
_diffrn_reflns_av_sigmaI/netI .0436
_diffrn_reflns_limit_h_max 13
_diffrn_reflns_limit_h_min 0
_diffrn_reflns_limit_k_max 18
_diffrn_reflns_limit_k_min -18
_diffrn_reflns_limit_l_max 11
_diffrn_reflns_limit_l_min -11
_diffrn_reflns_number 14306
_diffrn_reflns_theta_full 25.07
_diffrn_reflns_theta_max 25.07
_diffrn_reflns_theta_min 3.17
_diffrn_standards_decay_% 0
_diffrn_standards_number 0
_exptl_absorpt_coefficient_mu .239
_exptl_absorpt_correction_T_max .931
_exptl_absorpt_correction_T_min .882
_exptl_absorpt_correction_type multi-scan
_exptl_absorpt_process_details '(Blessing, 1995)'
_exptl_crystal_colour 'translucent, colourless'
_exptl_crystal_density_diffrn 1.496
_exptl_crystal_density_method 'not measured'
_exptl_crystal_description plate
_exptl_crystal_F_000 816
_exptl_crystal_size_max .4
_exptl_crystal_size_mid .3
_exptl_crystal_size_min .1
_refine_diff_density_max .353
_refine_diff_density_min -.332
_refine_ls_extinction_coef .0053(14)
_refine_ls_extinction_method SHELXL97
_refine_ls_goodness_of_fit_ref 1.026
_refine_ls_hydrogen_treatment mixed
_refine_ls_matrix_type full
_refine_ls_number_parameters 292
_refine_ls_number_reflns 3050
_refine_ls_number_restraints 2
_refine_ls_restrained_S_all 1.026
_refine_ls_R_factor_all .080
_refine_ls_R_factor_gt .053
_refine_ls_shift/su_max <0.001
_refine_ls_shift/su_mean .000
_refine_ls_structure_factor_coef Fsqd
_refine_ls_weighting_details 'calc w = 1/[\s^2^(Fo^2^)+(0.0551P)^2^+1.3544P] where P = (Fo^2^+2Fc^2^)/3'
_refine_ls_weighting_scheme calc
_refine_ls_wR_factor_ref .140
_reflns_number_gt 2164
_reflns_number_total 3050
_reflns_threshold_expression I>2\s(I)
_cod_data_source_file qa0330.cif
_cod_data_source_block I
_cod_original_sg_symbol_H-M 'P 21/c'
_cod_database_code 2011249
_cod_database_fobs_code 2011249

loop_
_symmetry_equiv_pos_as_xyz
'x, y, z'
'-x, y+1/2, -z+1/2'
'-x, -y, -z'
'x, -y-1/2, z-1/2'

loop_
_atom_site_label
_atom_site_fract_x
_atom_site_fract_y
_atom_site_fract_z
_atom_site_U_iso_or_equiv
_atom_site_adp_type
_atom_site_calc_flag
_atom_site_refinement_flags
_atom_site_occupancy
_atom_site_disorder_assembly
_atom_site_disorder_group
_atom_site_type_symbol
S1 .61258(7) .12301(5) .13576(8) .0508(3) Uani d . 1 . . S
O2 .4935(2) .13613(16) .1788(3) .0727(7) Uani d . 1 . . O
O3 .6336(3) .03399(16) .1147(3) .0832(8) Uani d . 1 . . O
O4 .6195(3) .16539(18) .0079(3) .0827(8) Uani d . 1 . . O
O5 .7048(3) .1531(3) .2391(4) .1482(18) Uani d . 1 . . O
O6 .8219(2) .24805(19) -.0659(3) .0612(6) Uani d . 1 . . O
C11 .1430(2) -.0294(2) .2431(3) .0463(7) Uani d . 1 . . C
C12 .2197(3) .0148(2) .1677(3) .0465(7) Uani d . 1 . . C
C13 .1764(3) .0813(2) .0864(4) .0581(9) Uani d . 1 . . C
C14 .0557(3) .1055(3) .0798(4) .0663(10) Uani d . 1 . . C
C15 -.0217(3) .0627(3) .1534(4) .0656(10) Uani d . 1 . . C
C16 .0216(3) -.0041(2) .2336(4) .0573(9) Uani d . 1 . . C
C17 .1887(3) -.0993(2) .3360(3) .0525(8) Uani d . 1 . . C
O11 .1025(2) -.14037(19) .3863(3) .0725(8) Uani d . 1 . . O
O12 .2955(2) -.11612(18) .3630(3) .0747(8) Uani d . 1 . . O
N18 .3481(2) -.00793(18) .1702(3) .0506(7) Uani d . 1 . . N
H18A .3585 -.0332 .0928 .095(14) Uiso calc R 1 . . H
H18B .3702 -.0428 .2391 .084(13) Uiso calc R 1 . . H
H18C .3937 .0384 .1801 .094(15) Uiso calc R 1 . . H
C21 .7094(3) -.1406(2) .5066(3) .0480(7) Uani d . 1 . . C
C22 .6331(2) -.1936(2) .5688(3) .0470(7) Uani d . 1 . . C
C23 .6796(3) -.2570(3) .6547(3) .0625(9) Uani d . 1 . . C
C24 .8038(3) -.2680(3) .6814(4) .0682(10) Uani d . 1 . . C
C25 .8818(3) -.2160(3) .6244(3) .0627(10) Uani d . 1 . . C
C26 .8351(3) -.1527(2) .5372(3) .0562(8) Uani d . 1 . . C
C27 .6605(3) -.0753(2) .4079(4) .0631(9) Uani d D 1 . . C
O21 .5535(2) -.0589(2) .3818(3) .0887(9) Uani d D 1 . . O
O22 .7432(3) -.0378(2) .3496(4) .1182(14) Uani d D 1 . . O
N28 .5005(2) -.1836(2) .5471(3) .0537(7) Uani d . 1 . . N
H28A .4660 -.2323 .5197 .080(13) Uiso calc R 1 . . H
H28B .4804 -.1445 .4840 .082(13) Uiso calc R 1 . . H
H28C .4746 -.1678 .6241 .084(13) Uiso calc R 1 . . H
H13 .228(3) .110(2) .036(3) .056(9) Uiso d . 1 . . H
H14 .022(4) .151(3) .021(4) .093(13) Uiso d . 1 . . H
H15 -.104(3) .078(2) .148(3) .068(10) Uiso d . 1 . . H
H16 -.032(3) -.034(2) .286(3) .066(10) Uiso d . 1 . . H
H23 .623(3) -.291(3) .692(4) .081(12) Uiso d . 1 . . H
H24 .839(4) -.309(3) .739(4) .084(12) Uiso d . 1 . . H
H25 .971(3) -.223(2) .642(3) .067(10) Uiso d . 1 . . H
H26 .889(3) -.116(2) .493(4) .071(10) Uiso d . 1 . . H
H61 .787(4) .275(3) -.132(5) .090(16) Uiso d . 1 . . H
H62 .767(4) .218(3) -.037(4) .094(16) Uiso d . 1 . . H
H11 .138(5) -.178(4) .452(6) .13(2) Uiso d . 1 . . H
H22 .702(6) -.008(3) .282(4) .19(3) Uiso d D 1 . . H

loop_
_atom_site_aniso_label
_atom_site_aniso_U_11
_atom_site_aniso_U_22
_atom_site_aniso_U_33
_atom_site_aniso_U_12
_atom_site_aniso_U_13
_atom_site_aniso_U_23
S1 .0481(5) .0607(5) .0458(4) .0003(4) .0142(3) -.0025(4)
O2 .0680(16) .0726(17) .0866(17) .0057(12) .0442(13) -.0027(13)
O3 .109(2) .0586(16) .0912(19) .0204(15) .0488(16) .0033(14)
O4 .0908(19) .088(2) .0784(17) .0126(15) .0433(14) .0290(15)
O5 .091(2) .224(5) .116(3) .012(3) -.034(2) -.087(3)
O6 .0485(14) .0712(17) .0652(16) .0010(13) .0125(12) .0033(13)
C11 .0341(15) .057(2) .0484(16) -.0035(13) .0064(12) -.0053(14)
C12 .0366(15) .057(2) .0464(16) .0000(13) .0084(12) -.0067(14)
C13 .051(2) .063(2) .061(2) -.0042(16) .0120(16) .0022(17)
C14 .051(2) .069(3) .078(2) .0075(17) .0048(17) .010(2)
C15 .0387(19) .075(3) .083(3) .0073(17) .0077(17) .001(2)
C16 .0358(17) .073(2) .064(2) -.0035(16) .0102(15) -.0029(18)
C17 .0386(17) .064(2) .0555(18) -.0034(14) .0078(13) -.0003(15)
O11 .0421(13) .092(2) .0850(18) -.0050(12) .0149(12) .0282(15)
O12 .0386(13) .091(2) .0938(19) .0009(12) .0067(11) .0306(15)
N18 .0391(14) .0629(18) .0517(16) .0002(13) .0129(11) -.0070(14)
C21 .0403(16) .062(2) .0432(15) .0032(14) .0110(12) -.0059(14)
C22 .0386(16) .064(2) .0394(15) .0012(14) .0086(12) -.0053(14)
C23 .058(2) .078(3) .053(2) .0054(19) .0149(16) .0129(18)
C24 .063(2) .084(3) .057(2) .021(2) .0078(17) .011(2)
C25 .0440(19) .089(3) .0545(19) .0125(18) .0042(15) -.0063(19)
C26 .0440(18) .071(2) .0555(19) .0005(16) .0137(15) -.0061(17)
C27 .046(2) .080(3) .068(2) .0088(17) .0208(16) .0173(18)
O21 .0474(15) .124(3) .096(2) .0121(14) .0157(13) .0491(18)
O22 .0615(18) .127(3) .177(3) .0306(18) .058(2) .095(3)
N28 .0423(14) .074(2) .0470(15) .0002(14) .0140(11) .0002(15)

loop_
_atom_type_symbol
_atom_type_description
_atom_type_scat_dispersion_real
_atom_type_scat_dispersion_imag
_atom_type_scat_source
S S .1246 .1234 'International Tables Vol C Tables 4.2.6.8 and 6.1.1.4'
O O .0106 .0060 'International Tables Vol C Tables 4.2.6.8 and 6.1.1.4'
N N .0061 .0033 'International Tables Vol C Tables 4.2.6.8 and 6.1.1.4'
C C .0033 .0016 'International Tables Vol C Tables 4.2.6.8 and 6.1.1.4'
H H .0000 .0000 'International Tables Vol C Tables 4.2.6.8 and 6.1.1.4'

loop_
_geom_angle_atom_site_label_1
_geom_angle_atom_site_label_2
_geom_angle_atom_site_label_3
_geom_angle
O5 S1 O4 111.2(3)
O5 S1 O3 108.4(2)
O4 S1 O3 107.24(16)
O5 S1 O2 109.2(2)
O4 S1 O2 110.31(16)
O3 S1 O2 110.53(15)
H61 O6 H62 106(4)
C16 C11 C12 117.9(3)
C16 C11 C17 120.2(3)
C12 C11 C17 121.9(3)
C13 C12 C11 120.8(3)
C13 C12 N18 117.4(3)
C11 C12 N18 121.7(3)
C12 C13 C14 120.0(3)
C12 C13 H13 120(2)
C14 C13 H13 120(2)
C15 C14 C13 120.1(4)
C15 C14 H14 118(2)
C13 C14 H14 122(2)
C16 C15 C14 119.8(3)
C16 C15 H15 120(2)
C14 C15 H15 120(2)
C15 C16 C11 121.4(3)
C15 C16 H16 120(2)
C11 C16 H16 118(2)
O12 C17 O11 123.1(3)
O12 C17 C11 123.0(3)
O11 C17 C11 113.8(3)
C17 O11 H11 109(3)
C12 N18 H18A 109.5
C12 N18 H18B 109.5
H18A N18 H18B 109.5
C12 N18 H18C 109.5
H18A N18 H18C 109.5
H18B N18 H18C 109.5
C22 C21 C26 117.6(3)
C22 C21 C27 121.9(3)
C26 C21 C27 120.5(3)
C23 C22 C21 121.3(3)
C23 C22 N28 117.2(3)
C21 C22 N28 121.5(3)
C22 C23 C24 119.6(4)
C22 C23 H23 117(2)
C24 C23 H23 123(2)
C25 C24 C23 120.7(4)
C25 C24 H24 117(3)
C23 C24 H24 123(3)
C24 C25 C26 119.7(3)
C24 C25 H25 122(2)
C26 C25 H25 118(2)
C25 C26 C21 121.0(3)
C25 C26 H26 121(2)
C21 C26 H26 118(2)
O21 C27 O22 122.4(3)
O21 C27 C21 123.8(3)
O22 C27 C21 113.7(3)
C27 O22 H22 105(5)
C22 N28 H28A 109.5
C22 N28 H28B 109.5
H28A N28 H28B 109.5
C22 N28 H28C 109.5
H28A N28 H28C 109.5
H28B N28 H28C 109.5

loop_
_geom_bond_atom_site_label_1
_geom_bond_atom_site_label_2
_geom_bond_site_symmetry_2
_geom_bond_distance
_geom_bond_publ_flag
S1 O5 . 1.432(3) ?
S1 O4 . 1.451(2) ?
S1 O3 . 1.451(3) ?
S1 O2 . 1.453(2) ?
O6 H61 . .84(5) ?
O6 H62 . .85(5) ?
C11 C16 . 1.393(4) ?
C11 C12 . 1.394(4) ?
C11 C17 . 1.490(4) ?
C12 C13 . 1.378(5) ?
C12 N18 . 1.462(4) ?
C13 C14 . 1.382(5) ?
C13 H13 . .93(3) ?
C14 C15 . 1.378(5) ?
C14 H14 . .97(4) ?
C15 C16 . 1.374(5) ?
C15 H15 . .93(4) ?
C16 H16 . .97(4) ?
C17 O12 . 1.207(4) ?
C17 O11 . 1.308(4) ?
O11 H11 . .93(6) ?
N18 H18A . .8900 ?
N18 H18B . .8900 ?
N18 H18C . .8900 ?
C21 C22 . 1.393(4) ?
C21 C26 . 1.398(4) ?
C21 C27 . 1.481(5) ?
C22 C23 . 1.376(5) ?
C22 N28 . 1.462(4) ?
C23 C24 . 1.377(5) ?
C23 H23 . .94(4) ?
C24 C25 . 1.370(5) ?
C24 H24 . .92(4) ?
C25 C26 . 1.383(5) ?
C25 H25 . .98(3) ?
C26 H26 . .98(4) ?
C27 O21 . 1.206(4) ?
C27 O22 . 1.292(4) ?
O22 H22 . .90(2) ?
N28 H28A . .8900 ?
N28 H28B . .8900 ?
N28 H28C . .8900 ?

loop_
_geom_hbond_atom_site_label_D
_geom_hbond_atom_site_label_H
_geom_hbond_atom_site_label_A
_geom_hbond_site_symmetry_A
_geom_hbond_distance_DH
_geom_hbond_distance_HA
_geom_hbond_distance_DA
_geom_hbond_angle_DHA
N18 H18A O3 3_655 .89 2.08 2.901(4) 152.9
N18 H18A O4 3_655 .89 2.35 3.112(4) 143.6
N18 H18B O12 . .89 1.96 2.696(4) 139.5
N18 H18B O21 . .89 2.33 3.000(4) 131.8
N18 H18C O2 . .89 1.91 2.791(4) 173.0
N28 H28A O4 2_645 .89 1.88 2.760(4) 169.5
N28 H28B O21 . .89 1.94 2.687(4) 141.0
N28 H28B O12 . .89 2.28 2.926(4) 129.4
N28 H28C O2 3_656 .89 2.01 2.825(4) 151.3
N28 H28C O5 3_656 .89 2.56 3.348(5) 147.6
O6 H61 O5 4_565 .84(5) 1.86(5) 2.693(4) 171(4)
O6 H62 O4 . .85(5) 1.94(5) 2.776(4) 169(4)
O11 H11 O6 2_645 .93(6) 1.66(6) 2.577(4) 170(5)
O22 H22 O3 . .90(2) 1.86(2) 2.737(4) 165(6)
O22 H22 O5 . .90(2) 2.59(5) 3.231(6) 129(5)

loop_
_geom_torsion_atom_site_label_1
_geom_torsion_atom_site_label_2
_geom_torsion_atom_site_label_3
_geom_torsion_atom_site_label_4
_geom_torsion
C16 C11 C12 C13 -.1(5)
C17 C11 C12 C13 -177.5(3)
C16 C11 C12 N18 -179.3(3)
C17 C11 C12 N18 3.3(4)
C11 C12 C13 C14 .6(5)
N18 C12 C13 C14 179.9(3)
C12 C13 C14 C15 -.6(6)
C13 C14 C15 C16 .1(6)
C14 C15 C16 C11 .4(6)
C12 C11 C16 C15 -.4(5)
C17 C11 C16 C15 177.0(3)
C16 C11 C17 O12 -169.2(3)
C12 C11 C17 O12 8.2(5)
C16 C11 C17 O11 10.3(4)
C12 C11 C17 O11 -172.3(3)
C26 C21 C22 C23 -1.6(5)
C27 C21 C22 C23 176.4(3)
C26 C21 C22 N28 177.6(3)
C27 C21 C22 N28 -4.4(5)
C21 C22 C23 C24 .8(5)
N28 C22 C23 C24 -178.4(3)
C22 C23 C24 C25 .6(6)
C23 C24 C25 C26 -1.1(6)
C24 C25 C26 C21 .2(5)
C22 C21 C26 C25 1.1(5)
C27 C21 C26 C25 -177.0(3)
C22 C21 C27 O21 5.7(6)
C26 C21 C27 O21 -176.3(4)
C22 C21 C27 O22 -173.2(4)
C26 C21 C27 O22 4.8(5)

loop_
_cod_related_entry_id
_cod_related_entry_database
_cod_related_entry_code
1 ChemSpider 21107269
